data_7715339
loop_
_publ_author_name
'Getreuer, Paul'
'Marretta, Laura'
'Toyoglu, Emine'
'D&#xf6;m&#xf6;t&#xf6;r, Orsolya'
'Hejl, Michaela'
'Prado-Roller, Alexander'
'Cseh, Klaudia'
'Legin, Anton A.'
'Jakupec, Michael A.'
'Barone, Giampaolo'
'Terenzi, Alessio'
'Keppler, Bernhard K.'
'Kandioller, Wolfgang'

_publ_section_title
;
 Investigating the anticancer potential of 4-phenylthiazole derived Ru(II)
 and Os(II) metalacycles.
;
_journal_issue 12
_journal_name_full 'Dalton transactions (Cambridge, England : 2003)'
_journal_page_first 5567
_journal_page_last 5579
_journal_paper_doi 10.1039/d4dt00245h
_journal_volume 53
_journal_year 2024
_chemical_formula_moiety 'C20 H22 Cl N Os S'
_chemical_formula_sum 'C20 H22 Cl N Os S'
_chemical_formula_weight 534.09
_space_group_crystal_system monoclinic
_space_group_IT_number 14
_space_group_name_Hall '-P 2ybc'
_space_group_name_H-M_alt 'P 1 21/c 1'
_atom_sites_solution_hydrogens geom
_audit_creation_date 2023-09-21
_audit_creation_method
;
Olex2 1.5
(compiled 2023.08.24 svn.re1ec1418 for OlexSys, GUI svn.r6817)
;
_audit_update_record
;
2023-09-22 deposited with the CCDC.	2024-02-19 downloaded from the CCDC.
;
_cell_angle_alpha 90
_cell_angle_beta 95.974(2)
_cell_angle_gamma 90
_cell_formula_units_Z 8
_cell_length_a 19.8295(5)
_cell_length_b 12.5808(2)
_cell_length_c 14.9234(3)
_cell_measurement_reflns_used 78847
_cell_measurement_temperature 100
_cell_measurement_theta_max 36.13
_cell_measurement_theta_min 1.92
_cell_volume 3702.74(13)
_computing_cell_refinement 'X-Area Recipe 1.37.0.0 (STOE, 2021)'
_computing_data_collection 'X-Area Pilatus3_SV 1.31.186.0 (STOE, 2022)'
_computing_data_reduction
;
X-Area Integrate 2.5.3.0 (STOE, 2021)
X-Area LANA 2.7.5.0 (STOE, 2022)
;
_computing_molecular_graphics 'Olex2 1.5 (Dolomanov et al., 2009)'
_computing_publication_material 'Olex2 1.5 (Dolomanov et al., 2009)'
_computing_structure_refinement 'SHELXL 2018/3 (Sheldrick, 2015)'
_diffrn_ambient_temperature 100
_diffrn_detector 'EIGER2 500K'
_diffrn_detector_area_resol_mean 13.33
_diffrn_measured_fraction_theta_full 0.999
_diffrn_measured_fraction_theta_max 0.999
_diffrn_measurement_details
;
 2804 frames, detector distance = 40 mm
;
_diffrn_measurement_device 'Eulerian 4-circle diffractometer'
_diffrn_measurement_device_type 'STOE STADIVARI'
_diffrn_measurement_method 'rotation method, \w scans'
_diffrn_radiation_collimation '1.2 0.6 mm diameter'
_diffrn_radiation_monochromator 'Graded multilayer mirror'
_diffrn_radiation_probe x-ray
_diffrn_radiation_type 'Mo K\a'
_diffrn_radiation_wavelength 0.71073
_diffrn_reflns_av_R_equivalents 0.0507
_diffrn_reflns_av_unetI/netI 0.0532
_diffrn_reflns_Laue_measured_fraction_full 0.999
_diffrn_reflns_Laue_measured_fraction_max 0.999
_diffrn_reflns_limit_h_max 27
_diffrn_reflns_limit_h_min -27
_diffrn_reflns_limit_k_max 14
_diffrn_reflns_limit_k_min -17
_diffrn_reflns_limit_l_max 20
_diffrn_reflns_limit_l_min -20
_diffrn_reflns_number 83084
_diffrn_reflns_point_group_measured_fraction_full 0.999
_diffrn_reflns_point_group_measured_fraction_max 0.999
_diffrn_reflns_theta_full 25.242
_diffrn_reflns_theta_max 30.033
_diffrn_reflns_theta_min 2.122
_diffrn_source 'Axo Mo'
_diffrn_source_current 0.830
_diffrn_source_power 0.050
_diffrn_source_voltage 60
_exptl_absorpt_coefficient_mu 7.146
_exptl_absorpt_correction_T_max 0.0626
_exptl_absorpt_correction_T_min 0.0451
_exptl_absorpt_correction_type multi-scan
_exptl_absorpt_process_details
;
STOE LANA, absorption correction by scaling of reflection intensities.
J. Koziskova, F. Hahn, J. Richter, J. Kozisek, "Comparison of different
absorption corrections on the model structure of tetrakis(\m~2~-acetato)-
diaqua-di-copper(II)", Acta Chimica Slovaca, vol. 9, no. 2, 2016, pp. 136 - 140.
Afterwards a spherical absorption correction was performed within STOE LANA.
;
_exptl_crystal_colour yellow
_exptl_crystal_colour_primary yellow
_exptl_crystal_density_diffrn 1.916
_exptl_crystal_density_method 'not measured'
_exptl_crystal_description block
_exptl_crystal_F_000 2064
_exptl_crystal_size_max 0.22
_exptl_crystal_size_mid 0.133
_exptl_crystal_size_min 0.08
_refine_diff_density_max 2.411
_refine_diff_density_min -1.417
_refine_diff_density_rms 0.147
_refine_ls_extinction_method none
_refine_ls_goodness_of_fit_ref 0.931
_refine_ls_hydrogen_treatment constr
_refine_ls_matrix_type full
_refine_ls_number_parameters 462
_refine_ls_number_reflns 10822
_refine_ls_number_restraints 0
_refine_ls_restrained_S_all 0.931
_refine_ls_R_factor_all 0.0416
_refine_ls_R_factor_gt 0.0240
_refine_ls_shift/su_max 0.005
_refine_ls_shift/su_mean 0.000
_refine_ls_structure_factor_coef Fsqd
_refine_ls_weighting_details 'w=1/[\s^2^(Fo^2^)+(0.0162P)^2^] where P=(Fo^2^+2Fc^2^)/3'
_refine_ls_weighting_scheme calc
_refine_ls_wR_factor_gt 0.0396
_refine_ls_wR_factor_ref 0.0410
_reflns_Friedel_coverage 0.000
_reflns_number_gt 8016
_reflns_number_total 10822
_reflns_threshold_expression 'I > 2\s(I)'
_cod_data_source_file d4dt00245h2.cif
_cod_data_source_block emto018
_cod_depositor_comments 'Adding full bibliography for 7715333--7715339.cif.'
_cod_database_code 7715339
_shelx_space_group_comment
;
The symmetry employed for this shelxl refinement is uniquely defined
by the following loop, which should always be used as a source of
symmetry information in preference to the above space-group names.
They are only intended as comments.
;
_shelx_estimated_absorpt_t_max 0.599
_shelx_estimated_absorpt_t_min 0.302

loop_
_space_group_symop_operation_xyz
'x, y, z'
'-x, y+1/2, -z+1/2'
'-x, -y, -z'
'x, -y-1/2, z-1/2'

loop_
_atom_site_label
_atom_site_type_symbol
_atom_site_fract_x
_atom_site_fract_y
_atom_site_fract_z
_atom_site_U_iso_or_equiv
_atom_site_adp_type
_atom_site_occupancy
_atom_site_site_symmetry_order
_atom_site_calc_flag
_atom_site_refinement_flags_posn
_atom_site_refinement_flags_adp
_atom_site_refinement_flags_occupancy
_atom_site_disorder_assembly
_atom_site_disorder_group
Os1A Os 0.57456(2) 0.68335(2) 0.17855(2) 0.01421(3) Uani 1 1 d . . . . .
Cl1A Cl 0.58199(4) 0.85206(6) 0.25625(5) 0.02303(17) Uani 1 1 d . . . . .
S1A S 0.78757(4) 0.75705(7) 0.10177(6) 0.0271(2) Uani 1 1 d . . . . .
N1A N 0.67554(12) 0.71059(18) 0.15898(15) 0.0166(6) Uani 1 1 d . . . . .
C1A C 0.62649(15) 0.6223(2) 0.29533(19) 0.0178(7) Uani 1 1 d . . . . .
C2A C 0.59872(16) 0.5791(2) 0.37036(18) 0.0202(7) Uani 1 1 d . . . . .
H2A H 0.550807 0.577239 0.370066 0.024 Uiso 1 1 calc R U . . .
C3A C 0.63899(18) 0.5387(2) 0.44560(19) 0.0243(8) Uani 1 1 d . . . . .
C4A C 0.70841(18) 0.5409(2) 0.4456(2) 0.0294(8) Uani 1 1 d . . . . .
H4A H 0.736326 0.512328 0.495341 0.035 Uiso 1 1 calc R U . . .
C5A C 0.73789(17) 0.5840(3) 0.3744(2) 0.0267(8) Uani 1 1 d . . . . .
H5A H 0.785871 0.586257 0.375763 0.032 Uiso 1 1 calc R U . . .
C6A C 0.69728(15) 0.6245(2) 0.30014(18) 0.0164(7) Uani 1 1 d . . . . .
C7A C 0.72441(16) 0.6735(2) 0.2238(2) 0.0192(7) Uani 1 1 d . . . . .
C8A C 0.78897(16) 0.6915(2) 0.2019(2) 0.0231(7) Uani 1 1 d . . . . .
H8A H 0.829085 0.670314 0.237842 0.028 Uiso 1 1 calc R U . . .
C9A C 0.70099(15) 0.7566(2) 0.0914(2) 0.0209(7) Uani 1 1 d . . . . .
H9A H 0.673968 0.786779 0.041499 0.025 Uiso 1 1 calc R U . . .
C10A C 0.46306(14) 0.6988(2) 0.15045(19) 0.0173(7) Uani 1 1 d . . . . .
C11A C 0.47961(14) 0.5959(2) 0.18314(18) 0.0159(6) Uani 1 1 d . . . . .
H11A H 0.458483 0.568464 0.232537 0.019 Uiso 1 1 calc R U . . .
C12A C 0.52788(15) 0.5328(2) 0.14250(19) 0.0182(7) Uani 1 1 d . . . . .
H12A H 0.539122 0.464256 0.166271 0.022 Uiso 1 1 calc R U . . .
C13A C 0.55953(15) 0.5700(2) 0.06730(18) 0.0197(7) Uani 1 1 d . . . . .
C14A C 0.53932(15) 0.6721(3) 0.03156(19) 0.0223(7) Uani 1 1 d . . . . .
H14A H 0.558182 0.697841 -0.020239 0.027 Uiso 1 1 calc R U . . .
C15A C 0.49230(15) 0.7347(3) 0.07147(19) 0.0226(7) Uani 1 1 d . . . . .
H15A H 0.479502 0.801883 0.046038 0.027 Uiso 1 1 calc R U . . .
C16A C 0.41471(16) 0.7714(3) 0.1919(2) 0.0259(8) Uani 1 1 d . . . . .
H16C H 0.432915 0.845376 0.189844 0.031 Uiso 1 1 calc R U . . .
C17A C 0.40658(17) 0.7448(3) 0.2911(2) 0.0316(8) Uani 1 1 d . . . . .
H17G H 0.387345 0.673415 0.294825 0.047 Uiso 1 1 calc R U . . .
H17H H 0.376214 0.796778 0.314910 0.047 Uiso 1 1 calc R U . . .
H17I H 0.451004 0.747455 0.326570 0.047 Uiso 1 1 calc R U . . .
C18A C 0.34575(16) 0.7689(3) 0.1347(2) 0.0373(9) Uani 1 1 d . . . . .
H18G H 0.351611 0.789623 0.072704 0.056 Uiso 1 1 calc R U . . .
H18H H 0.314691 0.818697 0.159893 0.056 Uiso 1 1 calc R U . . .
H18I H 0.326925 0.696937 0.135093 0.056 Uiso 1 1 calc R U . . .
C19A C 0.61358(16) 0.5082(3) 0.02773(19) 0.0279(8) Uani 1 1 d . . . . .
H19D H 0.651719 0.555320 0.018989 0.042 Uiso 1 1 calc R U . . .
H19E H 0.595239 0.478489 -0.030452 0.042 Uiso 1 1 calc R U . . .
H19F H 0.629233 0.450374 0.068693 0.042 Uiso 1 1 calc R U . . .
C20A C 0.60663(19) 0.4954(3) 0.52474(19) 0.0351(9) Uani 1 1 d . . . . .
H20D H 0.609707 0.548351 0.573149 0.053 Uiso 1 1 calc R U . . .
H20E H 0.630227 0.430393 0.546394 0.053 Uiso 1 1 calc R U . . .
H20F H 0.558866 0.479158 0.506261 0.053 Uiso 1 1 calc R U . . .
Os1B Os 0.94373(2) 0.04936(2) 0.26309(2) 0.01067(3) Uani 1 1 d . . . . .
Cl1B Cl 1.04129(4) 0.13566(6) 0.20965(4) 0.01666(16) Uani 1 1 d . . . . .
S1B S 0.95154(4) -0.14967(6) 0.00763(4) 0.01608(16) Uani 1 1 d . . . . .
N1B N 0.93701(12) -0.02985(18) 0.14029(14) 0.0123(5) Uani 1 1 d . . . . .
C1B C 0.88786(14) 0.1548(2) 0.17786(17) 0.0122(6) Uani 1 1 d . . . . .
C2B C 0.85999(15) 0.2516(2) 0.20084(18) 0.0171(7) Uani 1 1 d . . . . .
H2B H 0.869395 0.276077 0.261054 0.021 Uiso 1 1 calc R U . . .
C3B C 0.81930(15) 0.3140(2) 0.14066(19) 0.0188(7) Uani 1 1 d . . . . .
C4B C 0.80738(15) 0.2796(2) 0.05112(19) 0.0199(7) Uani 1 1 d . . . . .
H4B H 0.779570 0.320766 0.008557 0.024 Uiso 1 1 calc R U . . .
C5B C 0.83576(15) 0.1866(2) 0.02462(18) 0.0189(7) Uani 1 1 d . . . . .
H5B H 0.828315 0.164690 -0.036526 0.023 Uiso 1 1 calc R U . . .
C6B C 0.87513(14) 0.1247(2) 0.08639(17) 0.0118(6) Uani 1 1 d . . . . .
C7B C 0.90550(14) 0.0231(2) 0.06527(17) 0.0116(6) Uani 1 1 d . . . . .
C8B C 0.91012(14) -0.0319(2) -0.01240(17) 0.0138(6) Uani 1 1 d . . . . .
H8B H 0.892493 -0.007755 -0.070468 0.017 Uiso 1 1 calc R U . . .
C9B C 0.96192(14) -0.1220(2) 0.11967(17) 0.0136(6) Uani 1 1 d . . . . .
H9B H 0.983749 -0.169072 0.163280 0.016 Uiso 1 1 calc R U . . .
C10B C 0.86451(14) -0.0195(2) 0.33708(16) 0.0125(6) Uani 1 1 d . . . . .
C11B C 0.88372(14) 0.0827(2) 0.37125(16) 0.0126(6) Uani 1 1 d . . . . .
H11B H 0.849924 0.135931 0.373414 0.015 Uiso 1 1 calc R U . . .
C12B C 0.95155(15) 0.1075(2) 0.40204(16) 0.0150(6) Uani 1 1 d . . . . .
H12B H 0.962378 0.176271 0.425528 0.018 Uiso 1 1 calc R U . . .
C13B C 1.00392(15) 0.0311(2) 0.39846(17) 0.0152(7) Uani 1 1 d . . . . .
C14B C 0.98688(16) -0.0725(2) 0.36593(17) 0.0167(7) Uani 1 1 d . . . . .
H14B H 1.020496 -0.126380 0.366349 0.020 Uiso 1 1 calc R U . . .
C15B C 0.91829(15) -0.0940(2) 0.33265(16) 0.0142(6) Uani 1 1 d . . . . .
H15B H 0.907819 -0.161464 0.306139 0.017 Uiso 1 1 calc R U . . .
C16B C 0.79177(15) -0.0520(2) 0.30849(18) 0.0174(7) Uani 1 1 d . . . . .
H16B H 0.793087 -0.121642 0.276361 0.021 Uiso 0.60(3) 1 calc R U P A 1
H16A H 0.792487 -0.101489 0.256137 0.021 Uiso 0.40(3) 1 calc R U P A 2
C19B C 1.07676(14) 0.0612(2) 0.42341(18) 0.0218(7) Uani 1 1 d . . . . .
H19A H 1.104083 -0.003314 0.434454 0.033 Uiso 1 1 calc R U . . .
H19B H 1.080393 0.104905 0.478043 0.033 Uiso 1 1 calc R U . . .
H19C H 1.093327 0.101589 0.374003 0.033 Uiso 1 1 calc R U . . .
C20B C 0.78740(17) 0.4138(2) 0.1712(2) 0.0272(8) Uani 1 1 d . . . . .
H20A H 0.745292 0.396218 0.196915 0.041 Uiso 1 1 calc R U . . .
H20B H 0.777313 0.461607 0.119671 0.041 Uiso 1 1 calc R U . . .
H20C H 0.818739 0.449002 0.216995 0.041 Uiso 1 1 calc R U . . .
C17B C 0.7553(6) -0.0698(13) 0.3907(7) 0.031(3) Uani 0.60(3) 1 d . . P A 1
H17A H 0.752233 -0.002464 0.423039 0.047 Uiso 0.60(3) 1 calc R U P A 1
H17B H 0.780401 -0.121694 0.430234 0.047 Uiso 0.60(3) 1 calc R U P A 1
H17C H 0.709612 -0.096807 0.372406 0.047 Uiso 0.60(3) 1 calc R U P A 1
C18B C 0.7507(7) 0.0258(13) 0.2447(9) 0.032(3) Uani 0.60(3) 1 d . . P A 1
H18A H 0.703630 0.001518 0.234325 0.047 Uiso 0.60(3) 1 calc R U P A 1
H18B H 0.770431 0.028893 0.187226 0.047 Uiso 0.60(3) 1 calc R U P A 1
H18C H 0.752027 0.096748 0.272065 0.047 Uiso 0.60(3) 1 calc R U P A 1
C17C C 0.7657(10) -0.1168(15) 0.3875(11) 0.024(3) Uani 0.40(3) 1 d . . P A 2
H17D H 0.765862 -0.071288 0.440810 0.036 Uiso 0.40(3) 1 calc R U P A 2
H17E H 0.795421 -0.178086 0.401680 0.036 Uiso 0.40(3) 1 calc R U P A 2
H17F H 0.719410 -0.141702 0.369520 0.036 Uiso 0.40(3) 1 calc R U P A 2
C18C C 0.7463(11) 0.0376(17) 0.2788(15) 0.031(4) Uani 0.40(3) 1 d . . P A 2
H18D H 0.765025 0.076076 0.229917 0.047 Uiso 0.40(3) 1 calc R U P A 2
H18E H 0.742614 0.085909 0.329549 0.047 Uiso 0.40(3) 1 calc R U P A 2
H18F H 0.701322 0.010004 0.257301 0.047 Uiso 0.40(3) 1 calc R U P A 2

loop_
_atom_site_aniso_label
_atom_site_aniso_U_11
_atom_site_aniso_U_22
_atom_site_aniso_U_33
_atom_site_aniso_U_23
_atom_site_aniso_U_13
_atom_site_aniso_U_12
Os1A 0.01216(6) 0.01153(6) 0.01848(6) 0.00102(5) -0.00064(5) 0.00039(5)
Cl1A 0.0180(4) 0.0147(4) 0.0364(4) -0.0063(3) 0.0026(3) -0.0002(3)
S1A 0.0183(5) 0.0276(5) 0.0372(5) -0.0116(4) 0.0113(4) -0.0042(4)
N1A 0.0134(14) 0.0130(13) 0.0231(13) -0.0043(11) 0.0009(11) -0.0003(11)
C1A 0.0191(18) 0.0107(15) 0.0223(16) -0.0032(13) -0.0038(13) 0.0006(13)
C2A 0.0222(18) 0.0151(16) 0.0228(16) -0.0049(13) -0.0001(14) -0.0032(14)
C3A 0.038(2) 0.0176(17) 0.0162(15) -0.0021(13) -0.0017(14) 0.0030(16)
C4A 0.040(2) 0.0256(19) 0.0196(16) -0.0059(15) -0.0125(15) 0.0108(18)
C5A 0.0214(19) 0.0252(18) 0.0318(18) -0.0090(15) -0.0046(15) 0.0071(16)
C6A 0.0171(18) 0.0113(15) 0.0200(15) -0.0053(13) -0.0020(13) 0.0016(13)
C7A 0.0163(17) 0.0148(16) 0.0255(16) -0.0094(13) -0.0022(13) 0.0023(14)
C8A 0.0146(17) 0.0202(18) 0.0341(18) -0.0110(15) 0.0002(14) 0.0015(15)
C9A 0.0182(18) 0.0162(16) 0.0287(17) -0.0045(14) 0.0041(14) 0.0003(14)
C10A 0.0084(15) 0.0151(16) 0.0268(16) -0.0002(13) -0.0053(12) -0.0022(13)
C11A 0.0136(16) 0.0161(16) 0.0178(14) -0.0001(13) 0.0006(12) -0.0029(13)
C12A 0.0175(17) 0.0103(16) 0.0255(16) 0.0004(13) -0.0047(13) -0.0023(13)
C13A 0.0184(17) 0.0207(18) 0.0186(15) -0.0041(13) -0.0039(13) -0.0024(14)
C14A 0.0152(17) 0.032(2) 0.0184(15) 0.0062(14) -0.0041(13) -0.0042(15)
C15A 0.0139(17) 0.0231(18) 0.0291(17) 0.0146(14) -0.0052(14) -0.0019(14)
C16A 0.0169(18) 0.0200(18) 0.041(2) 0.0064(15) 0.0020(15) 0.0005(15)
C17A 0.025(2) 0.031(2) 0.041(2) -0.0068(17) 0.0095(16) -0.0007(17)
C18A 0.022(2) 0.039(2) 0.051(2) 0.0073(18) 0.0034(18) 0.0095(18)
C19A 0.0215(19) 0.037(2) 0.0243(17) -0.0097(15) -0.0006(15) 0.0020(17)
C20A 0.053(3) 0.029(2) 0.0211(17) -0.0002(15) -0.0033(17) -0.0006(19)
Os1B 0.01403(6) 0.00958(5) 0.00874(5) -0.00027(5) 0.00277(4) -0.00030(5)
Cl1B 0.0190(4) 0.0189(4) 0.0123(3) 0.0011(3) 0.0029(3) -0.0063(3)
S1B 0.0207(4) 0.0160(4) 0.0119(3) -0.0032(3) 0.0035(3) -0.0010(3)
N1B 0.0133(13) 0.0116(13) 0.0123(11) -0.0007(10) 0.0027(10) -0.0008(10)
C1B 0.0119(16) 0.0104(14) 0.0147(14) 0.0026(11) 0.0028(12) -0.0013(12)
C2B 0.0198(18) 0.0166(16) 0.0159(14) -0.0017(13) 0.0063(13) 0.0017(14)
C3B 0.0158(17) 0.0145(15) 0.0272(16) 0.0059(14) 0.0076(13) 0.0023(14)
C4B 0.0166(17) 0.0183(16) 0.0240(16) 0.0074(14) -0.0017(13) 0.0014(14)
C5B 0.0193(17) 0.0248(18) 0.0128(14) 0.0040(13) 0.0026(12) -0.0004(15)
C6B 0.0122(16) 0.0103(14) 0.0130(13) 0.0016(11) 0.0022(11) -0.0027(12)
C7B 0.0117(15) 0.0121(15) 0.0110(13) 0.0029(11) 0.0008(11) -0.0010(12)
C8B 0.0142(16) 0.0157(16) 0.0110(13) 0.0023(12) -0.0016(11) -0.0040(13)
C9B 0.0156(16) 0.0135(15) 0.0120(14) -0.0002(12) 0.0027(12) 0.0011(13)
C10B 0.0154(16) 0.0152(15) 0.0074(13) 0.0018(11) 0.0033(11) -0.0024(13)
C11B 0.0149(16) 0.0136(15) 0.0107(13) -0.0002(11) 0.0087(12) 0.0017(13)
C12B 0.0227(18) 0.0147(16) 0.0085(13) -0.0025(12) 0.0057(12) -0.0058(14)
C13B 0.0205(17) 0.0187(17) 0.0063(12) 0.0028(12) 0.0013(12) -0.0032(14)
C14B 0.0227(18) 0.0161(16) 0.0120(13) 0.0057(12) 0.0054(12) 0.0070(14)
C15B 0.0252(18) 0.0087(14) 0.0093(13) 0.0017(11) 0.0056(12) -0.0033(13)
C16B 0.0171(17) 0.0201(17) 0.0153(14) -0.0024(13) 0.0032(12) -0.0051(14)
C19B 0.0166(17) 0.035(2) 0.0137(14) 0.0048(14) 0.0004(12) -0.0036(15)
C20B 0.031(2) 0.0184(17) 0.0336(18) 0.0051(15) 0.0090(16) 0.0096(16)
C17B 0.027(5) 0.045(6) 0.022(4) 0.012(5) 0.000(3) -0.024(6)
C18B 0.011(4) 0.049(7) 0.034(6) 0.003(5) 0.000(4) -0.008(4)
C17C 0.036(8) 0.020(7) 0.016(5) -0.002(6) 0.010(5) -0.019(6)
C18C 0.027(7) 0.022(6) 0.044(10) 0.004(8) 0.000(8) 0.000(5)

loop_
_atom_type_symbol
_atom_type_description
_atom_type_scat_dispersion_real
_atom_type_scat_dispersion_imag
_atom_type_scat_source
C C 0.0033 0.0016 'International Tables Vol C Tables 4.2.6.8 and 6.1.1.4'
H H 0.0000 0.0000 'International Tables Vol C Tables 4.2.6.8 and 6.1.1.4'
Cl Cl 0.1484 0.1585 'International Tables Vol C Tables 4.2.6.8 and 6.1.1.4'
N N 0.0061 0.0033 'International Tables Vol C Tables 4.2.6.8 and 6.1.1.4'
Os Os -1.2165 7.6030 'International Tables Vol C Tables 4.2.6.8 and 6.1.1.4'
S S 0.1246 0.1234 'International Tables Vol C Tables 4.2.6.8 and 6.1.1.4'

loop_
_geom_angle_atom_site_label_1
_geom_angle_atom_site_label_2
_geom_angle_atom_site_label_3
_geom_angle
_geom_angle_site_symmetry_1
_geom_angle_site_symmetry_3
_geom_angle_publ_flag
N1A Os1A Cl1A 84.91(6) . . ?
N1A Os1A C10A 156.12(10) . . ?
N1A Os1A C11A 158.53(10) . . ?
N1A Os1A C12A 120.32(10) . . ?
N1A Os1A C13A 93.32(10) . . ?
N1A Os1A C14A 94.57(10) . . ?
N1A Os1A C15A 119.25(10) . . ?
C1A Os1A Cl1A 85.52(8) . . ?
C1A Os1A N1A 77.20(11) . . ?
C1A Os1A C10A 126.09(11) . . ?
C1A Os1A C11A 98.11(11) . . ?
C1A Os1A C12A 92.70(11) . . ?
C1A Os1A C13A 114.38(11) . . ?
C1A Os1A C14A 151.24(11) . . ?
C1A Os1A C15A 163.55(11) . . ?
C10A Os1A Cl1A 91.35(8) . . ?
C10A Os1A C14A 67.43(11) . . ?
C10A Os1A C15A 37.54(10) . . ?
C11A Os1A Cl1A 115.87(8) . . ?
C11A Os1A C10A 37.34(10) . . ?
C11A Os1A C14A 79.44(10) . . ?
C11A Os1A C15A 66.73(10) . . ?
C12A Os1A Cl1A 153.71(8) . . ?
C12A Os1A C10A 68.60(11) . . ?
C12A Os1A C11A 38.38(10) . . ?
C12A Os1A C13A 38.24(10) . . ?
C12A Os1A C14A 67.46(11) . . ?
C12A Os1A C15A 79.31(11) . . ?
C13A Os1A Cl1A 159.17(8) . . ?
C13A Os1A C10A 81.89(11) . . ?
C13A Os1A C11A 69.27(11) . . ?
C13A Os1A C14A 37.77(10) . . ?
C13A Os1A C15A 67.50(11) . . ?
C14A Os1A Cl1A 121.58(8) . . ?
C14A Os1A C15A 36.32(10) . . ?
C15A Os1A Cl1A 95.27(8) . . ?
C8A S1A C9A 90.13(15) . . ?
C7A N1A Os1A 117.55(19) . . ?
C9A N1A Os1A 129.4(2) . . ?
C9A N1A C7A 113.0(3) . . ?
C2A C1A Os1A 127.6(2) . . ?
C6A C1A Os1A 116.3(2) . . ?
C6A C1A C2A 116.2(3) . . ?
C1A C2A H2A 118.7 . . ?
C3A C2A C1A 122.6(3) . . ?
C3A C2A H2A 118.7 . . ?
C2A C3A C20A 120.4(3) . . ?
C4A C3A C2A 118.5(3) . . ?
C4A C3A C20A 121.1(3) . . ?
C3A C4A H4A 119.6 . . ?
C5A C4A C3A 120.9(3) . . ?
C5A C4A H4A 119.6 . . ?
C4A C5A H5A 120.0 . . ?
C4A C5A C6A 120.0(3) . . ?
C6A C5A H5A 120.0 . . ?
C1A C6A C7A 114.9(3) . . ?
C5A C6A C1A 121.8(3) . . ?
C5A C6A C7A 123.3(3) . . ?
N1A C7A C6A 113.9(3) . . ?
C8A C7A N1A 112.5(3) . . ?
C8A C7A C6A 133.6(3) . . ?
S1A C8A H8A 124.5 . . ?
C7A C8A S1A 111.0(2) . . ?
C7A C8A H8A 124.5 . . ?
S1A C9A H9A 123.3 . . ?
N1A C9A S1A 113.3(2) . . ?
N1A C9A H9A 123.3 . . ?
C11A C10A Os1A 70.25(16) . . ?
C11A C10A C15A 118.2(3) . . ?
C11A C10A C16A 123.4(3) . . ?
C15A C10A Os1A 72.75(17) . . ?
C15A C10A C16A 118.4(3) . . ?
C16A C10A Os1A 130.0(2) . . ?
Os1A C11A H11A 131.1 . . ?
C10A C11A Os1A 72.40(17) . . ?
C10A C11A H11A 119.8 . . ?
C10A C11A C12A 120.4(3) . . ?
C12A C11A Os1A 69.45(16) . . ?
C12A C11A H11A 119.8 . . ?
Os1A C12A H12A 128.9 . . ?
C11A C12A Os1A 72.17(16) . . ?
C11A C12A H12A 119.2 . . ?
C13A C12A Os1A 72.15(16) . . ?
C13A C12A C11A 121.6(3) . . ?
C13A C12A H12A 119.2 . . ?
C12A C13A Os1A 69.61(16) . . ?
C12A C13A C14A 117.4(3) . . ?
C12A C13A C19A 122.3(3) . . ?
C14A C13A Os1A 73.05(17) . . ?
C14A C13A C19A 120.2(3) . . ?
C19A C13A Os1A 126.4(2) . . ?
Os1A C14A H14A 131.9 . . ?
C13A C14A Os1A 69.18(15) . . ?
C13A C14A H14A 119.4 . . ?
C15A C14A Os1A 72.61(17) . . ?
C15A C14A C13A 121.3(3) . . ?
C15A C14A H14A 119.4 . . ?
Os1A C15A H15A 132.9 . . ?
C10A C15A Os1A 69.71(16) . . ?
C10A C15A H15A 119.5 . . ?
C14A C15A Os1A 71.08(17) . . ?
C14A C15A C10A 121.0(3) . . ?
C14A C15A H15A 119.5 . . ?
C10A C16A H16C 107.8 . . ?
C10A C16A C17A 113.5(3) . . ?
C10A C16A C18A 109.2(3) . . ?
C17A C16A H16C 107.8 . . ?
C18A C16A H16C 107.8 . . ?
C18A C16A C17A 110.7(3) . . ?
C16A C17A H17G 109.5 . . ?
C16A C17A H17H 109.5 . . ?
C16A C17A H17I 109.5 . . ?
H17G C17A H17H 109.5 . . ?
H17G C17A H17I 109.5 . . ?
H17H C17A H17I 109.5 . . ?
C16A C18A H18G 109.5 . . ?
C16A C18A H18H 109.5 . . ?
C16A C18A H18I 109.5 . . ?
H18G C18A H18H 109.5 . . ?
H18G C18A H18I 109.5 . . ?
H18H C18A H18I 109.5 . . ?
C13A C19A H19D 109.5 . . ?
C13A C19A H19E 109.5 . . ?
C13A C19A H19F 109.5 . . ?
H19D C19A H19E 109.5 . . ?
H19D C19A H19F 109.5 . . ?
H19E C19A H19F 109.5 . . ?
C3A C20A H20D 109.5 . . ?
C3A C20A H20E 109.5 . . ?
C3A C20A H20F 109.5 . . ?
H20D C20A H20E 109.5 . . ?
H20D C20A H20F 109.5 . . ?
H20E C20A H20F 109.5 . . ?
N1B Os1B Cl1B 84.54(6) . . ?
N1B Os1B C10B 105.75(9) . . ?
N1B Os1B C11B 140.18(10) . . ?
N1B Os1B C12B 170.86(9) . . ?
N1B Os1B C13B 136.26(10) . . ?
N1B Os1B C14B 104.90(9) . . ?
N1B Os1B C15B 91.52(9) . . ?
C1B Os1B Cl1B 84.58(8) . . ?
C1B Os1B N1B 77.58(10) . . ?
C1B Os1B C10B 101.33(10) . . ?
C1B Os1B C11B 91.92(10) . . ?
C1B Os1B C12B 110.34(11) . . ?
C1B Os1B C13B 144.61(10) . . ?
C1B Os1B C14B 169.74(10) . . ?
C1B Os1B C15B 133.57(11) . . ?
C10B Os1B Cl1B 168.97(7) . . ?
C10B Os1B C13B 81.26(10) . . ?
C10B Os1B C14B 68.42(10) . . ?
C11B Os1B Cl1B 133.17(8) . . ?
C11B Os1B C10B 38.25(10) . . ?
C11B Os1B C12B 37.96(10) . . ?
C11B Os1B C13B 68.16(10) . . ?
C11B Os1B C14B 79.82(10) . . ?
C11B Os1B C15B 68.12(10) . . ?
C12B Os1B Cl1B 100.47(7) . . ?
C12B Os1B C10B 68.80(10) . . ?
C12B Os1B C13B 37.30(10) . . ?
C12B Os1B C14B 66.49(10) . . ?
C13B Os1B Cl1B 88.53(7) . . ?
C13B Os1B C14B 36.58(10) . . ?
C14B Os1B Cl1B 105.49(8) . . ?
C15B Os1B Cl1B 139.81(8) . . ?
C15B Os1B C10B 38.22(10) . . ?
C15B Os1B C12B 79.71(10) . . ?
C15B Os1B C13B 67.21(10) . . ?
C15B Os1B C14B 37.33(10) . . ?
C9B S1B C8B 90.09(13) . . ?
C7B N1B Os1B 117.48(17) . . ?
C9B N1B Os1B 129.84(19) . . ?
C9B N1B C7B 112.5(2) . . ?
C2B C1B Os1B 127.4(2) . . ?
C2B C1B C6B 115.8(2) . . ?
C6B C1B Os1B 116.8(2) . . ?
C1B C2B H2B 118.2 . . ?
C3B C2B C1B 123.6(3) . . ?
C3B C2B H2B 118.2 . . ?
C2B C3B C4B 118.1(3) . . ?
C2B C3B C20B 120.9(3) . . ?
C4B C3B C20B 121.0(3) . . ?
C3B C4B H4B 119.9 . . ?
C5B C4B C3B 120.3(3) . . ?
C5B C4B H4B 119.9 . . ?
C4B C5B H5B 119.8 . . ?
C4B C5B C6B 120.5(3) . . ?
C6B C5B H5B 119.8 . . ?
C1B C6B C7B 114.0(2) . . ?
C5B C6B C1B 121.6(3) . . ?
C5B C6B C7B 124.4(2) . . ?
N1B C7B C6B 113.9(2) . . ?
C8B C7B N1B 112.1(2) . . ?
C8B C7B C6B 134.0(3) . . ?
S1B C8B H8B 124.2 . . ?
C7B C8B S1B 111.5(2) . . ?
C7B C8B H8B 124.3 . . ?
S1B C9B H9B 123.1 . . ?
N1B C9B S1B 113.7(2) . . ?
N1B C9B H9B 123.1 . . ?
C11B C10B Os1B 69.11(15) . . ?
C11B C10B C15B 116.0(3) . . ?
C11B C10B C16B 123.8(3) . . ?
C15B C10B Os1B 69.99(15) . . ?
C15B C10B C16B 120.2(3) . . ?
C16B C10B Os1B 132.50(18) . . ?
Os1B C11B H11B 127.8 . . ?
C10B C11B Os1B 72.64(15) . . ?
C10B C11B H11B 119.1 . . ?
C12B C11B Os1B 72.74(15) . . ?
C12B C11B C10B 121.8(3) . . ?
C12B C11B H11B 119.1 . . ?
Os1B C12B H12B 130.2 . . ?
C11B C12B Os1B 69.30(14) . . ?
C11B C12B H12B 119.5 . . ?
C11B C12B C13B 121.0(3) . . ?
C13B C12B Os1B 73.63(15) . . ?
C13B C12B H12B 119.5 . . ?
C12B C13B Os1B 69.07(15) . . ?
C12B C13B C19B 120.5(3) . . ?
C14B C13B Os1B 72.64(15) . . ?
C14B C13B C12B 119.0(3) . . ?
C14B C13B C19B 120.3(3) . . ?
C19B C13B Os1B 127.13(18) . . ?
Os1B C14B H14B 134.4 . . ?
C13B C14B Os1B 70.78(16) . . ?
C13B C14B H14B 120.7 . . ?
C13B C14B C15B 118.6(3) . . ?
C15B C14B Os1B 67.29(15) . . ?
C15B C14B H14B 120.7 . . ?
Os1B C15B H15B 126.6 . . ?
C10B C15B Os1B 71.79(15) . . ?
C10B C15B H15B 118.3 . . ?
C14B C15B Os1B 75.38(16) . . ?
C14B C15B C10B 123.4(3) . . ?
C14B C15B H15B 118.3 . . ?
C10B C16B H16B 107.4 . . ?
C10B C16B H16A 107.3 . . ?
C10B C16B C18B 115.4(6) . . ?
C10B C16B C17C 107.9(7) . . ?
C17B C16B C10B 109.5(5) . . ?
C17B C16B H16B 107.4 . . ?
C17B C16B C18B 109.3(6) . . ?
C18B C16B H16B 107.4 . . ?
C17C C16B H16A 107.3 . . ?
C18C C16B C10B 114.2(9) . . ?
C18C C16B H16A 107.3 . . ?
C18C C16B C17C 112.5(9) . . ?
C13B C19B H19A 109.5 . . ?
C13B C19B H19B 109.5 . . ?
C13B C19B H19C 109.5 . . ?
H19A C19B H19B 109.5 . . ?
H19A C19B H19C 109.5 . . ?
H19B C19B H19C 109.5 . . ?
C3B C20B H20A 109.5 . . ?
C3B C20B H20B 109.5 . . ?
C3B C20B H20C 109.5 . . ?
H20A C20B H20B 109.5 . . ?
H20A C20B H20C 109.5 . . ?
H20B C20B H20C 109.5 . . ?
C16B C17B H17A 109.5 . . ?
C16B C17B H17B 109.5 . . ?
C16B C17B H17C 109.5 . . ?
H17A C17B H17B 109.5 . . ?
H17A C17B H17C 109.5 . . ?
H17B C17B H17C 109.5 . . ?
C16B C18B H18A 109.5 . . ?
C16B C18B H18B 109.5 . . ?
C16B C18B H18C 109.5 . . ?
H18A C18B H18B 109.5 . . ?
H18A C18B H18C 109.5 . . ?
H18B C18B H18C 109.5 . . ?
C16B C17C H17D 109.5 . . ?
C16B C17C H17E 109.5 . . ?
C16B C17C H17F 109.5 . . ?
H17D C17C H17E 109.5 . . ?
H17D C17C H17F 109.5 . . ?
H17E C17C H17F 109.5 . . ?
C16B C18C H18D 109.5 . . ?
C16B C18C H18E 109.5 . . ?
C16B C18C H18F 109.5 . . ?
H18D C18C H18E 109.5 . . ?
H18D C18C H18F 109.5 . . ?
H18E C18C H18F 109.5 . . ?

loop_
_geom_bond_atom_site_label_1
_geom_bond_atom_site_label_2
_geom_bond_distance
_geom_bond_site_symmetry_2
_geom_bond_publ_flag
Os1A Cl1A 2.4157(7) . ?
Os1A N1A 2.082(2) . ?
Os1A C1A 2.077(3) . ?
Os1A C10A 2.216(3) . ?
Os1A C11A 2.188(3) . ?
Os1A C12A 2.152(3) . ?
Os1A C13A 2.185(3) . ?
Os1A C14A 2.236(3) . ?
Os1A C15A 2.256(3) . ?
S1A C8A 1.705(3) . ?
S1A C9A 1.708(3) . ?
N1A C7A 1.377(3) . ?
N1A C9A 1.309(3) . ?
C1A C2A 1.407(4) . ?
C1A C6A 1.398(4) . ?
C2A H2A 0.9500 . ?
C2A C3A 1.404(4) . ?
C3A C4A 1.377(4) . ?
C3A C20A 1.504(4) . ?
C4A H4A 0.9500 . ?
C4A C5A 1.376(4) . ?
C5A H5A 0.9500 . ?
C5A C6A 1.396(4) . ?
C6A C7A 1.447(4) . ?
C7A C8A 1.372(4) . ?
C8A H8A 0.9500 . ?
C9A H9A 0.9500 . ?
C10A C11A 1.410(4) . ?
C10A C15A 1.439(4) . ?
C10A C16A 1.503(4) . ?
C11A H11A 0.9500 . ?
C11A C12A 1.427(4) . ?
C12A H12A 0.9500 . ?
C12A C13A 1.421(4) . ?
C13A C14A 1.432(4) . ?
C13A C19A 1.494(4) . ?
C14A H14A 0.9500 . ?
C14A C15A 1.400(4) . ?
C15A H15A 0.9500 . ?
C16A H16C 1.0000 . ?
C16A C17A 1.542(4) . ?
C16A C18A 1.535(4) . ?
C17A H17G 0.9800 . ?
C17A H17H 0.9800 . ?
C17A H17I 0.9800 . ?
C18A H18G 0.9800 . ?
C18A H18H 0.9800 . ?
C18A H18I 0.9800 . ?
C19A H19D 0.9800 . ?
C19A H19E 0.9800 . ?
C19A H19F 0.9800 . ?
C20A H20D 0.9800 . ?
C20A H20E 0.9800 . ?
C20A H20F 0.9800 . ?
Os1B Cl1B 2.4245(7) . ?
Os1B N1B 2.078(2) . ?
Os1B C1B 2.076(3) . ?
Os1B C10B 2.191(3) . ?
Os1B C11B 2.144(2) . ?
Os1B C12B 2.189(2) . ?
Os1B C13B 2.249(3) . ?
Os1B C14B 2.273(3) . ?
Os1B C15B 2.167(3) . ?
S1B C8B 1.705(3) . ?
S1B C9B 1.699(3) . ?
N1B C7B 1.394(3) . ?
N1B C9B 1.310(3) . ?
C1B C2B 1.395(4) . ?
C1B C6B 1.414(3) . ?
C2B H2B 0.9500 . ?
C2B C3B 1.387(4) . ?
C3B C4B 1.401(4) . ?
C3B C20B 1.498(4) . ?
C4B H4B 0.9500 . ?
C4B C5B 1.374(4) . ?
C5B H5B 0.9500 . ?
C5B C6B 1.385(4) . ?
C6B C7B 1.461(4) . ?
C7B C8B 1.361(3) . ?
C8B H8B 0.9500 . ?
C9B H9B 0.9500 . ?
C10B C11B 1.421(4) . ?
C10B C15B 1.427(4) . ?
C10B C16B 1.517(4) . ?
C11B H11B 0.9500 . ?
C11B C12B 1.410(4) . ?
C12B H12B 0.9500 . ?
C12B C13B 1.420(4) . ?
C13B C14B 1.419(4) . ?
C13B C19B 1.502(4) . ?
C14B H14B 0.9500 . ?
C14B C15B 1.424(4) . ?
C15B H15B 0.9500 . ?
C16B H16B 1.0000 . ?
C16B H16A 1.0000 . ?
C16B C17B 1.504(11) . ?
C16B C18B 1.538(15) . ?
C16B C17C 1.565(16) . ?
C16B C18C 1.48(2) . ?
C19B H19A 0.9800 . ?
C19B H19B 0.9800 . ?
C19B H19C 0.9800 . ?
C20B H20A 0.9800 . ?
C20B H20B 0.9800 . ?
C20B H20C 0.9800 . ?
C17B H17A 0.9800 . ?
C17B H17B 0.9800 . ?
C17B H17C 0.9800 . ?
C18B H18A 0.9800 . ?
C18B H18B 0.9800 . ?
C18B H18C 0.9800 . ?
C17C H17D 0.9800 . ?
C17C H17E 0.9800 . ?
C17C H17F 0.9800 . ?
C18C H18D 0.9800 . ?
C18C H18E 0.9800 . ?
C18C H18F 0.9800 . ?

loop_
_geom_torsion_atom_site_label_1
_geom_torsion_atom_site_label_2
_geom_torsion_atom_site_label_3
_geom_torsion_atom_site_label_4
_geom_torsion
_geom_torsion_site_symmetry_1
_geom_torsion_site_symmetry_2
_geom_torsion_site_symmetry_3
_geom_torsion_site_symmetry_4
_geom_torsion_publ_flag
Os1A N1A C7A C6A -3.0(3) . . . . ?
Os1A N1A C7A C8A 177.17(19) . . . . ?
Os1A N1A C9A S1A -177.58(13) . . . . ?
Os1A C1A C2A C3A 179.2(2) . . . . ?
Os1A C1A C6A C5A -178.8(2) . . . . ?
Os1A C1A C6A C7A 2.4(3) . . . . ?
Os1A C10A C11A C12A -52.2(2) . . . . ?
Os1A C10A C15A C14A 51.3(3) . . . . ?
Os1A C10A C16A C17A -68.8(4) . . . . ?
Os1A C10A C16A C18A 167.3(2) . . . . ?
Os1A C11A C12A C13A -54.9(2) . . . . ?
Os1A C12A C13A C14A -57.1(2) . . . . ?
Os1A C12A C13A C19A 120.9(3) . . . . ?
Os1A C13A C14A C15A -52.8(3) . . . . ?
Os1A C14A C15A C10A -50.7(3) . . . . ?
N1A C7A C8A S1A 1.3(3) . . . . ?
C1A C2A C3A C4A -0.4(4) . . . . ?
C1A C2A C3A C20A 178.8(3) . . . . ?
C1A C6A C7A N1A 0.4(4) . . . . ?
C1A C6A C7A C8A -179.9(3) . . . . ?
C2A C1A C6A C5A 1.3(4) . . . . ?
C2A C1A C6A C7A -177.4(2) . . . . ?
C2A C3A C4A C5A 1.5(5) . . . . ?
C3A C4A C5A C6A -1.2(5) . . . . ?
C4A C5A C6A C1A -0.3(5) . . . . ?
C4A C5A C6A C7A 178.4(3) . . . . ?
C5A C6A C7A N1A -178.4(3) . . . . ?
C5A C6A C7A C8A 1.4(5) . . . . ?
C6A C1A C2A C3A -1.0(4) . . . . ?
C6A C7A C8A S1A -178.5(3) . . . . ?
C7A N1A C9A S1A 0.5(3) . . . . ?
C8A S1A C9A N1A 0.2(2) . . . . ?
C9A S1A C8A C7A -0.9(2) . . . . ?
C9A N1A C7A C6A 178.7(2) . . . . ?
C9A N1A C7A C8A -1.2(4) . . . . ?
C10A C11A C12A Os1A 53.5(2) . . . . ?
C10A C11A C12A C13A -1.4(4) . . . . ?
C11A C10A C15A Os1A -55.4(2) . . . . ?
C11A C10A C15A C14A -4.1(4) . . . . ?
C11A C10A C16A C17A 22.6(4) . . . . ?
C11A C10A C16A C18A -101.3(3) . . . . ?
C11A C12A C13A Os1A 54.9(2) . . . . ?
C11A C12A C13A C14A -2.2(4) . . . . ?
C11A C12A C13A C19A 175.8(3) . . . . ?
C12A C13A C14A Os1A 55.4(2) . . . . ?
C12A C13A C14A C15A 2.6(4) . . . . ?
C13A C14A C15A Os1A 51.2(3) . . . . ?
C13A C14A C15A C10A 0.5(4) . . . . ?
C15A C10A C11A Os1A 56.6(2) . . . . ?
C15A C10A C11A C12A 4.5(4) . . . . ?
C15A C10A C16A C17A -159.5(3) . . . . ?
C15A C10A C16A C18A 76.5(3) . . . . ?
C16A C10A C11A Os1A -125.5(3) . . . . ?
C16A C10A C11A C12A -177.7(3) . . . . ?
C16A C10A C15A Os1A 126.6(3) . . . . ?
C16A C10A C15A C14A 177.9(3) . . . . ?
C19A C13A C14A Os1A -122.7(3) . . . . ?
C19A C13A C14A C15A -175.4(3) . . . . ?
C20A C3A C4A C5A -177.7(3) . . . . ?
Os1B N1B C7B C6B -6.0(3) . . . . ?
Os1B N1B C7B C8B 173.84(19) . . . . ?
Os1B N1B C9B S1B -173.36(13) . . . . ?
Os1B C1B C2B C3B -175.4(2) . . . . ?
Os1B C1B C6B C5B 176.9(2) . . . . ?
Os1B C1B C6B C7B -1.6(3) . . . . ?
Os1B C10B C11B C12B -55.9(2) . . . . ?
Os1B C10B C15B C14B 57.6(2) . . . . ?
Os1B C10B C16B C17B -166.2(7) . . . . ?
Os1B C10B C16B C18B -42.4(7) . . . . ?
Os1B C10B C16B C17C 168.9(8) . . . . ?
Os1B C10B C16B C18C -65.2(10) . . . . ?
Os1B C11B C12B C13B -54.7(2) . . . . ?
Os1B C12B C13B C14B -54.7(2) . . . . ?
Os1B C12B C13B C19B 121.6(2) . . . . ?
Os1B C13B C14B C15B -49.1(2) . . . . ?
Os1B C14B C15B C10B -56.0(2) . . . . ?
N1B C7B C8B S1B 1.3(3) . . . . ?
C1B C2B C3B C4B -2.2(4) . . . . ?
C1B C2B C3B C20B 176.1(3) . . . . ?
C1B C6B C7B N1B 4.8(3) . . . . ?
C1B C6B C7B C8B -175.0(3) . . . . ?
C2B C1B C6B C5B -1.7(4) . . . . ?
C2B C1B C6B C7B 179.7(2) . . . . ?
C2B C3B C4B C5B -0.2(4) . . . . ?
C3B C4B C5B C6B 1.5(4) . . . . ?
C4B C5B C6B C1B -0.4(4) . . . . ?
C4B C5B C6B C7B 177.9(3) . . . . ?
C5B C6B C7B N1B -173.7(3) . . . . ?
C5B C6B C7B C8B 6.6(5) . . . . ?
C6B C1B C2B C3B 3.1(4) . . . . ?
C6B C7B C8B S1B -178.9(3) . . . . ?
C7B N1B C9B S1B 2.0(3) . . . . ?
C8B S1B C9B N1B -1.1(2) . . . . ?
C9B S1B C8B C7B -0.2(2) . . . . ?
C9B N1B C7B C6B 178.0(2) . . . . ?
C9B N1B C7B C8B -2.2(3) . . . . ?
C10B C11B C12B Os1B 55.9(2) . . . . ?
C10B C11B C12B C13B 1.2(4) . . . . ?
C11B C10B C15B Os1B -53.2(2) . . . . ?
C11B C10B C15B C14B 4.5(4) . . . . ?
C11B C10B C16B C17B -74.4(8) . . . . ?
C11B C10B C16B C18B 49.4(7) . . . . ?
C11B C10B C16B C17C -99.2(8) . . . . ?
C11B C10B C16B C18C 26.7(10) . . . . ?
C11B C12B C13B Os1B 52.7(2) . . . . ?
C11B C12B C13B C14B -2.0(4) . . . . ?
C11B C12B C13B C19B 174.3(2) . . . . ?
C12B C13B C14B Os1B 53.0(2) . . . . ?
C12B C13B C14B C15B 3.9(4) . . . . ?
C13B C14B C15B Os1B 50.6(2) . . . . ?
C13B C14B C15B C10B -5.4(4) . . . . ?
C15B C10B C11B Os1B 53.6(2) . . . . ?
C15B C10B C11B C12B -2.3(4) . . . . ?
C15B C10B C16B C17B 104.0(7) . . . . ?
C15B C10B C16B C18B -132.2(6) . . . . ?
C15B C10B C16B C17C 79.1(8) . . . . ?
C15B C10B C16B C18C -154.9(10) . . . . ?
C16B C10B C11B Os1B -127.9(2) . . . . ?
C16B C10B C11B C12B 176.1(2) . . . . ?
C16B C10B C15B Os1B 128.3(2) . . . . ?
C16B C10B C15B C14B -174.0(2) . . . . ?
C19B C13B C14B Os1B -123.4(2) . . . . ?
C19B C13B C14B C15B -172.4(2) . . . . ?
C20B C3B C4B C5B -178.5(3) . . . . ?
